data_2209786
loop_
_publ_author_name
'Xian-Shu Fu'
'Yan Zhang'
'Jun-Wei Sun'
'Xiao-Xia Yu'

_publ_section_title
;
 2-Bromo-3,4,5-trimethoxybenzyl
 4-bromo-7-methoxy-1,3-benzodioxole-5-carboxylate
;
_journal_coeditor_code CI2076
_journal_issue 8
_journal_name_full 'Acta Crystallographica Section E'
_journal_page_first o3135
_journal_page_last o3136
_journal_paper_doi 10.1107/S160053680602438X
_journal_volume 62
_journal_year 2006
_chemical_formula_iupac 'C19 H18 Br2 O8'
_chemical_formula_moiety 'C19 H18 Br2 O8'
_chemical_formula_sum 'C19 H18 Br2 O8'
_chemical_formula_weight 534.15
_chemical_melting_point 394
_chemical_name_systematic
;2-Bromo-3,4,5-trimethoxybenzyl
 4-bromo-7-methoxy-1,3-benzodioxole-5-carboxylate
;
_space_group_IT_number 2
_symmetry_cell_setting triclinic
_symmetry_space_group_name_Hall '-P 1'
_symmetry_space_group_name_H-M 'P -1'
_atom_sites_solution_hydrogens geom
_atom_sites_solution_primary direct
_atom_sites_solution_secondary difmap
_cell_angle_alpha 77.692(12)
_cell_angle_beta 79.132(17)
_cell_angle_gamma 88.946(18)
_cell_formula_units_Z 2
_cell_length_a 7.9131(13)
_cell_length_b 9.5314(15)
_cell_length_c 13.949(3)
_cell_measurement_reflns_used 2511
_cell_measurement_temperature 294(2)
_cell_measurement_theta_max 27.5
_cell_measurement_theta_min 3.3
_cell_volume 1009.2(3)
_computing_cell_refinement CrystalClear
_computing_data_collection
;
CrystalClear (Molecular Structure Corporation & Rigaku, 1999)
;
_computing_data_reduction 'CrystalStructure (Rigaku/MSC, 2005)'
_computing_molecular_graphics 'SHELXTL (Bruker, 1997)'
_computing_publication_material CrystalStructure
_computing_structure_refinement 'SHELXL97 (Sheldrick, 1997)'
_computing_structure_solution 'SHELXS97 (Sheldrick, 1997)'
_diffrn_ambient_temperature 294(2)
_diffrn_detector_area_resol_mean 7.31
_diffrn_measured_fraction_theta_full 0.988
_diffrn_measured_fraction_theta_max 0.988
_diffrn_measurement_device_type 'Rigaku Saturn'
_diffrn_measurement_method \w
_diffrn_radiation_monochromator confocal
_diffrn_radiation_source 'rotating anode'
_diffrn_radiation_type MoK\a
_diffrn_radiation_wavelength 0.71070
_diffrn_reflns_av_R_equivalents 0.0348
_diffrn_reflns_av_sigmaI/netI 0.0440
_diffrn_reflns_limit_h_max 10
_diffrn_reflns_limit_h_min -10
_diffrn_reflns_limit_k_max 12
_diffrn_reflns_limit_k_min -12
_diffrn_reflns_limit_l_max 18
_diffrn_reflns_limit_l_min -18
_diffrn_reflns_number 10738
_diffrn_reflns_theta_full 27.53
_diffrn_reflns_theta_max 27.53
_diffrn_reflns_theta_min 3.04
_diffrn_standards_number 0
_exptl_absorpt_coefficient_mu 4.061
_exptl_absorpt_correction_T_max 0.7371
_exptl_absorpt_correction_T_min 0.6415
_exptl_absorpt_correction_type multi-scan
_exptl_absorpt_process_details '(Jacobson, 1998)'
_exptl_crystal_colour colourless
_exptl_crystal_density_diffrn 1.758
_exptl_crystal_density_method 'not measured'
_exptl_crystal_description Block
_exptl_crystal_F_000 532
_exptl_crystal_size_max 0.12
_exptl_crystal_size_mid 0.10
_exptl_crystal_size_min 0.08
_refine_diff_density_max 0.616
_refine_diff_density_min -0.541
_refine_ls_extinction_coef 0.0077(10)
_refine_ls_extinction_expression Fc^*^=kFc[1+0.001xFc^2^\l^3^/sin(2\q)]^-1/4^
_refine_ls_extinction_method SHELXL97
_refine_ls_goodness_of_fit_ref 0.925
_refine_ls_hydrogen_treatment constr
_refine_ls_matrix_type full
_refine_ls_number_parameters 264
_refine_ls_number_reflns 4595
_refine_ls_number_restraints 0
_refine_ls_restrained_S_all 0.925
_refine_ls_R_factor_all 0.0537
_refine_ls_R_factor_gt 0.0319
_refine_ls_shift/su_max 0.001
_refine_ls_shift/su_mean 0.000
_refine_ls_structure_factor_coef Fsqd
_refine_ls_weighting_details 'calc w=1/[\s^2^(Fo^2^)+(0.0412P)^2^] where P=(Fo^2^+2Fc^2^)/3'
_refine_ls_weighting_scheme calc
_refine_ls_wR_factor_gt 0.0709
_refine_ls_wR_factor_ref 0.0776
_reflns_number_gt 3140
_reflns_number_total 4595
_reflns_threshold_expression I>2\s(I)
_cod_data_source_file ci2076.cif
_cod_data_source_block I
_cod_depositor_comments
;
The following automatic conversions were performed:
'_symmetry_cell_setting' value 'Triclinic' changed to 'triclinic'
according to '/home/saulius/struct/CIF-dictionaries/cif_core.dic'
dictionary named 'cif_core.dic' version 2.4.1 from 2010-06-29.

Automatic conversion script
Id: cif_fix_enum 1527 2010-12-29 10:47:43Z saulius 

The following automatic conversions were performed:

'_symmetry_cell_setting' value 'Triclinic' changed to 'triclinic'
according to /home/saulius/struct/CIF-dictionaries/cif_core.dic
dictionary named 'cif_core.dic' version 2.4.1 from 2010-06-29.

Automatic conversion script
Id: cif_fix_values 1715 2011-07-08 13:25:40Z adriana 
;
_cod_database_code 2209786
_cod_database_fobs_code 2209786

loop_
_symmetry_equiv_pos_as_xyz
'x, y, z'
'-x, -y, -z'

loop_
_atom_site_type_symbol
_atom_site_label
_atom_site_fract_x
_atom_site_fract_y
_atom_site_fract_z
_atom_site_U_iso_or_equiv
_atom_site_adp_type
_atom_site_calc_flag
_atom_site_refinement_flags
_atom_site_occupancy
Br Br1 0.89428(4) 0.44660(3) 0.20999(2) 0.05114(11) Uani d . 1
Br Br2 0.35230(4) -0.05540(3) 0.68355(2) 0.05472(12) Uani d . 1
O O1 0.9501(3) 0.8354(2) 0.49618(15) 0.0658(6) Uani d . 1
O O2 1.1042(2) 0.89345(19) 0.29177(14) 0.0553(5) Uani d . 1
O O3 1.0836(2) 0.74419(19) 0.18312(13) 0.0500(5) Uani d . 1
O O4 0.6252(3) 0.3351(2) 0.39280(14) 0.0808(8) Uani d . 1
O O5 0.6642(2) 0.35493(18) 0.54297(12) 0.0447(4) Uani d . 1
O O6 0.2268(2) -0.03688(18) 0.90085(13) 0.0485(5) Uani d . 1
O O7 0.2976(2) 0.1708(2) 0.99717(13) 0.0527(5) Uani d . 1
O O8 0.4809(2) 0.40863(19) 0.89615(13) 0.0515(5) Uani d . 1
C C1 0.9234(3) 0.7422(3) 0.4391(2) 0.0428(6) Uani d . 1
C C2 1.0005(3) 0.7758(3) 0.3398(2) 0.0418(6) Uani d . 1
C C3 0.9867(3) 0.6871(3) 0.27606(18) 0.0390(6) Uani d . 1
C C4 0.8933(3) 0.5604(3) 0.30511(18) 0.0369(5) Uani d . 1
C C5 0.8083(3) 0.5250(2) 0.40572(18) 0.0360(5) Uani d . 1
C C6 0.8260(3) 0.6148(3) 0.47018(18) 0.0411(6) Uani d . 1
H H6 0.7706 0.5887 0.5366 0.049 Uiso calc R 1
C C7 1.1325(4) 0.8852(3) 0.1885(2) 0.0543(7) Uani d . 1
H H7A 1.0643 0.9559 0.1526 0.065 Uiso calc R 1
H H7B 1.2529 0.9044 0.1584 0.065 Uiso calc R 1
C C8 0.8576(4) 0.8134(3) 0.5951(2) 0.0689(9) Uani d . 1
H H8A 0.8889 0.8873 0.6262 0.083 Uiso calc R 1
H H8B 0.8844 0.7213 0.6319 0.083 Uiso calc R 1
H H8C 0.7364 0.8168 0.5947 0.083 Uiso calc R 1
C C9 0.6932(3) 0.3955(3) 0.44311(19) 0.0428(6) Uani d . 1
C C10 0.5669(3) 0.2221(3) 0.58386(18) 0.0422(6) Uani d . 1
H H10A 0.6409 0.1414 0.5764 0.051 Uiso calc R 1
H H10B 0.4740 0.2178 0.5480 0.051 Uiso calc R 1
C C11 0.4940(3) 0.2137(3) 0.69313(18) 0.0366(5) Uani d . 1
C C12 0.3956(3) 0.0936(3) 0.74681(19) 0.0392(6) Uani d . 1
C C13 0.3287(3) 0.0805(3) 0.84821(19) 0.0394(6) Uani d . 1
C C14 0.3575(3) 0.1877(3) 0.89558(18) 0.0402(6) Uani d . 1
C C15 0.4564(3) 0.3100(3) 0.84238(19) 0.0399(6) Uani d . 1
C C16 0.5232(3) 0.3215(3) 0.74140(18) 0.0385(6) Uani d . 1
H H16 0.5882 0.4026 0.7057 0.046 Uiso calc R 1
C C17 0.3212(4) -0.1572(3) 0.9403(2) 0.0635(8) Uani d . 1
H H17A 0.2428 -0.2349 0.9755 0.076 Uiso calc R 1
H H17B 0.3868 -0.1309 0.9853 0.076 Uiso calc R 1
H H17C 0.3978 -0.1869 0.8865 0.076 Uiso calc R 1
C C18 0.1467(4) 0.2458(3) 1.0231(2) 0.0612(8) Uani d . 1
H H18A 0.1133 0.2281 1.0945 0.073 Uiso calc R 1
H H18B 0.0560 0.2136 0.9954 0.073 Uiso calc R 1
H H18C 0.1678 0.3469 0.9970 0.073 Uiso calc R 1
C C19 0.5800(4) 0.5345(3) 0.8454(2) 0.0607(8) Uani d . 1
H H19A 0.5874 0.5948 0.8916 0.073 Uiso calc R 1
H H19B 0.5259 0.5856 0.7926 0.073 Uiso calc R 1
H H19C 0.6935 0.5082 0.8178 0.073 Uiso calc R 1

loop_
_atom_site_aniso_label
_atom_site_aniso_U_11
_atom_site_aniso_U_22
_atom_site_aniso_U_33
_atom_site_aniso_U_12
_atom_site_aniso_U_13
_atom_site_aniso_U_23
Br1 0.0617(2) 0.05447(19) 0.04128(16) -0.00370(13) -0.00652(13) -0.02142(13)
Br2 0.0674(2) 0.04424(18) 0.05471(19) -0.01557(13) -0.00981(15) -0.01545(14)
O1 0.0845(15) 0.0579(12) 0.0595(13) -0.0271(11) -0.0013(11) -0.0307(10)
O2 0.0591(12) 0.0459(11) 0.0570(12) -0.0182(9) -0.0013(10) -0.0093(9)
O3 0.0539(11) 0.0496(11) 0.0415(10) -0.0122(9) 0.0002(9) -0.0059(9)
O4 0.1217(19) 0.0771(16) 0.0437(12) -0.0573(14) -0.0069(12) -0.0156(11)
O5 0.0546(11) 0.0445(10) 0.0345(9) -0.0157(8) -0.0066(8) -0.0072(8)
O6 0.0379(10) 0.0434(10) 0.0561(11) -0.0062(8) -0.0030(9) 0.0024(9)
O7 0.0507(11) 0.0668(13) 0.0363(10) 0.0064(9) -0.0026(9) -0.0071(9)
O8 0.0585(12) 0.0548(12) 0.0456(11) -0.0079(9) -0.0066(9) -0.0225(9)
C1 0.0475(15) 0.0405(15) 0.0447(15) -0.0052(12) -0.0093(12) -0.0175(12)
C2 0.0383(14) 0.0368(14) 0.0495(16) -0.0059(11) -0.0078(12) -0.0073(12)
C3 0.0367(14) 0.0421(14) 0.0380(13) 0.0017(11) -0.0077(11) -0.0077(11)
C4 0.0394(14) 0.0377(14) 0.0364(13) 0.0009(11) -0.0097(11) -0.0121(11)
C5 0.0400(14) 0.0338(13) 0.0360(13) -0.0021(10) -0.0086(11) -0.0101(11)
C6 0.0485(15) 0.0434(15) 0.0326(13) -0.0036(12) -0.0072(12) -0.0110(11)
C7 0.0538(17) 0.0506(17) 0.0524(17) -0.0082(13) -0.0051(14) -0.0011(14)
C8 0.095(3) 0.067(2) 0.0527(18) -0.0074(18) -0.0121(17) -0.0320(16)
C9 0.0540(16) 0.0412(14) 0.0340(13) -0.0073(12) -0.0057(12) -0.0117(12)
C10 0.0490(15) 0.0393(14) 0.0394(14) -0.0097(11) -0.0074(12) -0.0110(11)
C11 0.0359(13) 0.0372(13) 0.0374(13) 0.0005(10) -0.0085(11) -0.0079(11)
C12 0.0371(13) 0.0395(14) 0.0425(14) -0.0028(11) -0.0086(11) -0.0109(12)
C13 0.0328(13) 0.0381(14) 0.0443(14) 0.0004(11) -0.0074(12) -0.0022(12)
C14 0.0364(13) 0.0489(16) 0.0334(13) 0.0033(11) -0.0047(11) -0.0068(12)
C15 0.0386(14) 0.0422(14) 0.0420(14) 0.0025(11) -0.0107(12) -0.0132(12)
C16 0.0409(14) 0.0337(13) 0.0402(14) -0.0046(11) -0.0062(12) -0.0072(11)
C17 0.0605(19) 0.0549(19) 0.0636(19) 0.0029(15) -0.0084(16) 0.0099(16)
C18 0.0533(18) 0.078(2) 0.0471(17) 0.0030(15) 0.0055(14) -0.0146(16)
C19 0.0629(19) 0.0566(19) 0.070(2) -0.0080(15) -0.0122(16) -0.0289(16)

loop_
_atom_type_symbol
_atom_type_description
_atom_type_scat_dispersion_real
_atom_type_scat_dispersion_imag
_atom_type_scat_source
C C 0.0033 0.0016 ' International Tables Vol. C, Tables 4.2.6.8 and 6.1.1.4'
H H 0.0000 0.0000 ' International Tables Vol. C, Tables 4.2.6.8 and 6.1.1.4'
O O 0.0106 0.0060 ' International Tables Vol. C, Tables 4.2.6.8 and 6.1.1.4'
Br Br -0.2901 2.4595 ' International Tables Vol. C, Tables 4.2.6.8 and 6.1.1.4'

loop_
_geom_angle_atom_site_label_1
_geom_angle_atom_site_label_2
_geom_angle_atom_site_label_3
_geom_angle
C1 O1 C8 118.6(2)
C2 O2 C7 104.1(2)
C3 O3 C7 104.94(19)
C9 O5 C10 115.14(19)
C13 O6 C17 113.85(19)
C14 O7 C18 114.7(2)
C15 O8 C19 117.9(2)
O1 C1 C2 117.1(2)
O1 C1 C6 127.0(2)
C2 C1 C6 116.0(2)
C3 C2 O2 111.0(2)
C3 C2 C1 122.0(2)
O2 C2 C1 127.0(2)
C2 C3 C4 123.2(2)
C2 C3 O3 109.3(2)
C4 C3 O3 127.5(2)
C3 C4 C5 116.3(2)
C3 C4 Br1 118.07(18)
C5 C4 Br1 125.64(18)
C6 C5 C4 120.0(2)
C6 C5 C9 119.3(2)
C4 C5 C9 120.6(2)
C1 C6 C5 122.6(2)
C1 C6 H6 118.7
C5 C6 H6 118.7
O3 C7 O2 108.1(2)
O3 C7 H7A 110.1
O2 C7 H7A 110.1
O3 C7 H7B 110.1
O2 C7 H7B 110.1
H7A C7 H7B 108.4
O1 C8 H8A 109.5
O1 C8 H8B 109.5
H8A C8 H8B 109.5
O1 C8 H8C 109.5
H8A C8 H8C 109.5
H8B C8 H8C 109.5
O4 C9 O5 121.9(2)
O4 C9 C5 125.8(2)
O5 C9 C5 112.2(2)
O5 C10 C11 109.44(19)
O5 C10 H10A 109.8
C11 C10 H10A 109.8
O5 C10 H10B 109.8
C11 C10 H10B 109.8
H10A C10 H10B 108.2
C12 C11 C16 119.2(2)
C12 C11 C10 118.7(2)
C16 C11 C10 122.1(2)
C11 C12 C13 120.4(2)
C11 C12 Br2 120.42(18)
C13 C12 Br2 119.13(18)
C14 C13 O6 119.3(2)
C14 C13 C12 120.2(2)
O6 C13 C12 120.4(2)
C13 C14 O7 119.8(2)
C13 C14 C15 120.1(2)
O7 C14 C15 120.0(2)
O8 C15 C16 125.0(2)
O8 C15 C14 115.8(2)
C16 C15 C14 119.2(2)
C11 C16 C15 120.9(2)
C11 C16 H16 119.5
C15 C16 H16 119.5
O6 C17 H17A 109.5
O6 C17 H17B 109.5
H17A C17 H17B 109.5
O6 C17 H17C 109.5
H17A C17 H17C 109.5
H17B C17 H17C 109.5
O7 C18 H18A 109.5
O7 C18 H18B 109.5
H18A C18 H18B 109.5
O7 C18 H18C 109.5
H18A C18 H18C 109.5
H18B C18 H18C 109.5
O8 C19 H19A 109.5
O8 C19 H19B 109.5
H19A C19 H19B 109.5
O8 C19 H19C 109.5
H19A C19 H19C 109.5
H19B C19 H19C 109.5

loop_
_geom_bond_atom_site_label_1
_geom_bond_atom_site_label_2
_geom_bond_distance
Br1 C4 1.883(2)
Br2 C12 1.892(2)
O1 C1 1.356(3)
O1 C8 1.409(3)
O2 C2 1.373(3)
O2 C7 1.435(3)
O3 C3 1.380(3)
O3 C7 1.426(3)
O4 C9 1.200(3)
O5 C9 1.340(3)
O5 C10 1.443(3)
O6 C13 1.379(3)
O6 C17 1.425(3)
O7 C14 1.382(3)
O7 C18 1.408(3)
O8 C15 1.359(3)
O8 C19 1.420(3)
C1 C2 1.376(4)
C1 C6 1.393(3)
C2 C3 1.370(3)
C3 C4 1.371(3)
C4 C5 1.409(3)
C5 C6 1.393(3)
C5 C9 1.488(3)
C6 H6 0.93
C7 H7A 0.97
C7 H7B 0.97
C8 H8A 0.96
C8 H8B 0.96
C8 H8C 0.96
C10 C11 1.510(3)
C10 H10A 0.97
C10 H10B 0.97
C11 C12 1.388(3)
C11 C16 1.388(3)
C12 C13 1.393(3)
C13 C14 1.373(3)
C14 C15 1.403(3)
C15 C16 1.389(3)
C16 H16 0.93
C17 H17A 0.96
C17 H17B 0.96
C17 H17C 0.96
C18 H18A 0.96
C18 H18B 0.96
C18 H18C 0.96
C19 H19A 0.96
C19 H19B 0.96
C19 H19C 0.96

loop_
_geom_hbond_atom_site_label_D
_geom_hbond_atom_site_label_H
_geom_hbond_atom_site_label_A
_geom_hbond_site_symmetry_A
_geom_hbond_distance_DH
_geom_hbond_distance_HA
_geom_hbond_distance_DA
_geom_hbond_angle_DHA
C6 H6 O5 . 0.93 2.37 2.713(3) 101
C8 H8A O2 2_776 0.96 2.59 3.533(3) 166
C16 H16 O5 . 0.93 2.37 2.735(3) 103
C17 H17B O7 2_657 0.96 2.57 3.287(3) 132
C17 H17C Br2 . 0.96 2.93 3.468(3) 117

loop_
_geom_torsion_atom_site_label_1
_geom_torsion_atom_site_label_2
_geom_torsion_atom_site_label_3
_geom_torsion_atom_site_label_4
_geom_torsion
_geom_torsion_publ_flag
C8 O1 C1 C2 172.8(3) ?
C8 O1 C1 C6 -7.4(4) y
C7 O2 C2 C3 9.2(3) ?
C7 O2 C2 C1 -173.4(3) ?
O1 C1 C2 C3 177.9(2) ?
C6 C1 C2 C3 -1.9(4) ?
O1 C1 C2 O2 0.8(4) ?
C6 C1 C2 O2 -179.0(2) ?
O2 C2 C3 C4 178.8(2) ?
C1 C2 C3 C4 1.3(4) ?
O2 C2 C3 O3 0.6(3) ?
C1 C2 C3 O3 -176.9(2) ?
C7 O3 C3 C2 -10.2(3) ?
C7 O3 C3 C4 171.7(3) ?
C2 C3 C4 C5 0.7(4) ?
O3 C3 C4 C5 178.5(2) ?
C2 C3 C4 Br1 -177.49(19) ?
O3 C3 C4 Br1 0.4(3) ?
C3 C4 C5 C6 -1.8(3) ?
Br1 C4 C5 C6 176.20(18) ?
C3 C4 C5 C9 175.5(2) ?
Br1 C4 C5 C9 -6.5(3) ?
O1 C1 C6 C5 -179.1(2) ?
C2 C1 C6 C5 0.7(4) ?
C4 C5 C6 C1 1.1(4) ?
C9 C5 C6 C1 -176.2(2) ?
C3 O3 C7 O2 15.9(3) ?
C2 O2 C7 O3 -15.4(3) ?
C10 O5 C9 O4 8.8(4) ?
C10 O5 C9 C5 -174.4(2) ?
C6 C5 C9 O4 155.8(3) ?
C4 C5 C9 O4 -21.5(4) ?
C6 C5 C9 O5 -20.9(3) ?
C4 C5 C9 O5 161.8(2) ?
C9 O5 C10 C11 -161.5(2) ?
O5 C10 C11 C12 180.0(2) ?
O5 C10 C11 C16 -0.3(3) ?
C16 C11 C12 C13 -0.9(4) ?
C10 C11 C12 C13 178.8(2) ?
C16 C11 C12 Br2 179.78(18) ?
C10 C11 C12 Br2 -0.5(3) ?
C17 O6 C13 C14 -96.1(3) ?
C17 O6 C13 C12 86.8(3) y
C11 C12 C13 C14 1.1(4) ?
Br2 C12 C13 C14 -179.58(18) ?
C11 C12 C13 O6 178.1(2) ?
Br2 C12 C13 O6 -2.5(3) ?
O6 C13 C14 O7 5.9(3) ?
C12 C13 C14 O7 -177.0(2) ?
O6 C13 C14 C15 -178.0(2) ?
C12 C13 C14 C15 -0.9(4) ?
C18 O7 C14 C13 -102.2(3) ?
C18 O7 C14 C15 81.7(3) y
C19 O8 C15 C16 1.1(4) y
C19 O8 C15 C14 -179.8(2) ?
C13 C14 C15 O8 -178.6(2) ?
O7 C14 C15 O8 -2.5(3) ?
C13 C14 C15 C16 0.6(4) ?
O7 C14 C15 C16 176.6(2) ?
C12 C11 C16 C15 0.5(4) ?
C10 C11 C16 C15 -179.1(2) ?
O8 C15 C16 C11 178.7(2) ?
C14 C15 C16 C11 -0.4(4) ?

loop_
_cod_related_entry_id
_cod_related_entry_database
_cod_related_entry_code
1 ChemSpider 21127803
